data_4326704
loop_
_publ_author_name
'Tong-Liang Hu'
'Ying Tao'
'Ze Chang'
'Xian-He Bu'

_publ_section_title
;
 Zinc(II) Complexes with a Versatile Multitopic Tetrazolate-Based Ligand
 Showing Various Structures: Impact of Reaction Conditions on the Final
 Product Structures
;
_journal_name_full 'Inorganic Chemistry'
_journal_page_first 10994
_journal_page_last 11003
_journal_paper_doi 10.1021/ic2015463
_journal_volume 50
_journal_year 2011
_chemical_formula_sum 'C16 H8 N12 O0 Zn'
_chemical_formula_weight 433.71
_chemical_name_systematic
; 
 ? 
;
_space_group_IT_number 19
_symmetry_cell_setting orthorhombic
_symmetry_space_group_name_Hall 'P 2ac 2ab'
_symmetry_space_group_name_H-M 'P 21 21 21'
_atom_sites_solution_hydrogens geom
_atom_sites_solution_primary direct
_atom_sites_solution_secondary difmap
_audit_creation_method SHELXL-97
_cell_angle_alpha 90.00
_cell_angle_beta 90.00
_cell_angle_gamma 90.00
_cell_formula_units_Z 4
_cell_length_a 8.0503(16)
_cell_length_b 8.8185(18)
_cell_length_c 22.972(5)
_cell_measurement_reflns_used 16531
_cell_measurement_temperature 293(2)
_cell_measurement_theta_max 27.505
_cell_measurement_theta_min 3.09
_cell_volume 1630.8(6)
_computing_cell_refinement CrystalClear
_computing_data_collection 'CrystalClear (Rigaku/MSC Inc., 2005)'
_computing_data_reduction CrystalClear
_computing_molecular_graphics 'Bruker SHELXTL'
_computing_publication_material 'Bruker SHELXTL'
_computing_structure_refinement 'SHELXL97 (Sheldrick, 1997)'
_computing_structure_solution 'SHELXS97 (Sheldrick, 1997)'
_diffrn_ambient_temperature 293(2)
_diffrn_measured_fraction_theta_full 0.998
_diffrn_measured_fraction_theta_max 0.998
_diffrn_measurement_device_type SCX-MINI
_diffrn_measurement_method '\w scans'
_diffrn_radiation_monochromator graphite
_diffrn_radiation_source 'fine-focus sealed tube'
_diffrn_radiation_type MoK\a
_diffrn_radiation_wavelength 0.71073
_diffrn_reflns_av_R_equivalents 0.0383
_diffrn_reflns_av_sigmaI/netI 0.0303
_diffrn_reflns_limit_h_max 9
_diffrn_reflns_limit_h_min -9
_diffrn_reflns_limit_k_max 10
_diffrn_reflns_limit_k_min -10
_diffrn_reflns_limit_l_max 27
_diffrn_reflns_limit_l_min -27
_diffrn_reflns_number 14310
_diffrn_reflns_theta_full 25.01
_diffrn_reflns_theta_max 25.01
_diffrn_reflns_theta_min 3.09
_exptl_absorpt_coefficient_mu 1.541
_exptl_absorpt_correction_T_max 0.7480
_exptl_absorpt_correction_T_min 0.6721
_exptl_absorpt_correction_type multi-scan
_exptl_absorpt_process_details SADABS
_exptl_crystal_colour Yellow
_exptl_crystal_density_diffrn 1.767
_exptl_crystal_density_meas ?
_exptl_crystal_description Block
_exptl_crystal_F_000 872
_exptl_crystal_size_max 0.28
_exptl_crystal_size_mid 0.25
_exptl_crystal_size_min 0.20
_refine_diff_density_max 0.339
_refine_diff_density_min -0.454
_refine_diff_density_rms 0.058
_refine_ls_abs_structure_details 'Flack H D (1983), Acta Cryst. A39, 876-881'
_refine_ls_abs_structure_Flack 0.003(15)
_refine_ls_extinction_method none
_refine_ls_goodness_of_fit_ref 1.074
_refine_ls_hydrogen_treatment mixed
_refine_ls_matrix_type full
_refine_ls_number_parameters 262
_refine_ls_number_reflns 2872
_refine_ls_number_restraints 0
_refine_ls_restrained_S_all 1.074
_refine_ls_R_factor_all 0.0329
_refine_ls_R_factor_gt 0.0301
_refine_ls_shift/su_max 0.001
_refine_ls_shift/su_mean 0.000
_refine_ls_structure_factor_coef Fsqd
_refine_ls_weighting_details 'calc w=1/[\s^2^(Fo^2^)+(0.0349P)^2^+1.0940P] where P=(Fo^2^+2Fc^2^)/3'
_refine_ls_weighting_scheme calc
_refine_ls_wR_factor_gt 0.0727
_refine_ls_wR_factor_ref 0.0740
_reflns_number_gt 2725
_reflns_number_total 2872
_reflns_threshold_expression >2sigma(I)
_cod_data_source_file ic2015463_si_002_3.cif
_cod_data_source_block 3
_cod_depositor_comments
;
The following automatic conversions were performed:

'_exptl_crystal_density_meas' value 'none' was changed to '?' - the
value is perceived as not measured.

Automatic conversion script
Id: cif_fix_values 3008 2015-01-20 13:52:24Z robertas 
;
_cod_database_code 4326704

loop_
_symmetry_equiv_pos_as_xyz
'x, y, z'
'-x+1/2, -y, z+1/2'
'-x, y+1/2, -z+1/2'
'x+1/2, -y+1/2, -z'

loop_
_atom_site_label
_atom_site_type_symbol
_atom_site_fract_x
_atom_site_fract_y
_atom_site_fract_z
_atom_site_U_iso_or_equiv
_atom_site_adp_type
_atom_site_occupancy
_atom_site_symmetry_multiplicity
_atom_site_calc_flag
_atom_site_refinement_flags
Zn1 Zn 0.33478(4) 1.00260(4) 0.960901(14) 0.02123(11) Uani 1 1 d .
C1 C 0.1198(4) 0.7562(4) 1.00567(16) 0.0204(8) Uani 1 1 d .
C2 C 0.1141(4) 0.4298(4) 0.94748(14) 0.0206(7) Uani 1 1 d .
C3 C 0.1319(4) 0.7197(4) 0.94357(14) 0.0200(7) Uani 1 1 d .
C4 C 0.1163(4) 0.5779(4) 0.91739(14) 0.0210(7) Uani 1 1 d .
C5 C 0.1588(4) 0.6889(4) 0.82608(13) 0.0223(7) Uani 1 1 d .
C6 C 0.2018(4) 0.8287(4) 0.85382(13) 0.0209(7) Uani 1 1 d .
C7 C 0.2893(4) 0.9663(3) 0.82995(14) 0.0230(8) Uani 1 1 d .
C8 C 0.2872(4) 1.0137(5) 0.77221(14) 0.0308(8) Uani 1 1 d .
H8 H 0.2251 0.9607 0.7448 0.037 Uiso 1 1 calc R
C9 C 0.3783(5) 1.1407(4) 0.75556(17) 0.0401(10) Uani 1 1 d .
H9 H 0.3804 1.1712 0.7168 0.048 Uiso 1 1 calc R
C10 C 0.4645(5) 1.2202(4) 0.79679(16) 0.0348(9) Uani 1 1 d .
H10 H 0.5265 1.3051 0.7866 0.042 Uiso 1 1 calc R
C11 C 0.4574(4) 1.1714(4) 0.85430(16) 0.0284(8) Uani 1 1 d .
H11 H 0.5134 1.2269 0.8826 0.034 Uiso 1 1 calc R
C12 C 0.1505(4) 0.6535(4) 0.76231(14) 0.0250(7) Uani 1 1 d .
C13 C 0.0896(4) 0.7580(4) 0.72629(14) 0.0268(8) Uani 1 1 d .
H13 H 0.0565 0.8524 0.7401 0.032 Uiso 1 1 calc R
C14 C 0.0774(7) 0.7245(5) 0.67048(19) 0.0546(13) Uani 1 1 d .
H14 H 0.0326 0.7966 0.6455 0.066 Uiso 1 1 calc R
C15 C 0.1280(5) 0.5868(5) 0.64737(17) 0.0431(10) Uani 1 1 d .
H15 H 0.1232 0.5691 0.6075 0.052 Uiso 1 1 calc R
C16 C 0.1843(5) 0.4789(5) 0.68406(15) 0.0400(10) Uani 1 1 d .
H16 H 0.2148 0.3843 0.6697 0.048 Uiso 1 1 calc R
N1 N 0.2078(3) 0.8735(3) 1.02650(11) 0.0234(6) Uani 1 1 d .
N2 N 0.1692(4) 0.8810(3) 1.08388(12) 0.0317(7) Uani 1 1 d .
N3 N 0.0623(4) 0.7724(3) 1.09587(12) 0.0333(7) Uani 1 1 d .
N4 N 0.0276(3) 0.6918(3) 1.04673(11) 0.0239(6) Uani 1 1 d .
N5 N 0.0232(4) 0.3884(3) 0.99394(12) 0.0252(6) Uani 1 1 d .
N6 N 0.0658(4) 0.2424(4) 1.00504(15) 0.0285(7) Uani 1 1 d .
N7 N 0.1777(3) 0.2030(3) 0.96601(12) 0.0231(6) Uani 1 1 d .
N8 N 0.2099(4) 0.3189(3) 0.92944(12) 0.0255(7) Uani 1 1 d .
N9 N 0.1791(3) 0.8387(3) 0.91122(11) 0.0200(6) Uani 1 1 d .
N10 N 0.1256(4) 0.5673(3) 0.85882(11) 0.0236(6) Uani 1 1 d .
N11 N 0.3726(3) 1.0471(3) 0.87047(12) 0.0230(6) Uani 1 1 d .
N12 N 0.1967(4) 0.5092(5) 0.74348(15) 0.0507(8) Uani 1 1 d .

loop_
_atom_site_aniso_label
_atom_site_aniso_U_11
_atom_site_aniso_U_22
_atom_site_aniso_U_33
_atom_site_aniso_U_23
_atom_site_aniso_U_13
_atom_site_aniso_U_12
Zn1 0.02429(18) 0.01525(17) 0.02415(19) 0.00152(19) -0.00147(14) -0.0029(2)
C1 0.0215(19) 0.0141(15) 0.0257(17) 0.0023(13) 0.0005(15) 0.0012(14)
C2 0.0236(16) 0.0154(15) 0.0227(17) -0.0030(14) -0.0027(14) -0.0035(14)
C3 0.0187(17) 0.0171(16) 0.0243(16) 0.0027(13) 0.0000(13) -0.0008(13)
C4 0.0206(16) 0.0195(16) 0.0230(17) 0.0017(15) -0.0001(15) 0.0004(14)
C5 0.0237(17) 0.0206(16) 0.0225(16) 0.0026(13) -0.0023(15) 0.0021(15)
C6 0.0237(17) 0.0174(16) 0.0215(16) 0.0031(13) -0.0008(14) 0.0072(14)
C7 0.0284(17) 0.0163(19) 0.0243(16) 0.0009(13) 0.0043(14) 0.0045(13)
C8 0.0423(19) 0.0254(18) 0.0245(15) 0.0020(17) 0.0038(14) 0.003(2)
C9 0.053(3) 0.037(2) 0.030(2) 0.0152(18) 0.0134(19) 0.010(2)
C10 0.036(2) 0.0235(18) 0.045(2) 0.0106(17) 0.0163(18) 0.0013(17)
C11 0.0260(18) 0.0213(17) 0.038(2) 0.0000(16) 0.0064(16) -0.0009(15)
C12 0.0277(18) 0.0218(18) 0.0256(17) -0.0031(14) 0.0020(15) -0.0050(15)
C13 0.043(2) 0.0177(16) 0.0199(16) -0.0026(14) -0.0122(16) 0.0094(15)
C14 0.077(3) 0.047(3) 0.040(2) 0.010(2) -0.027(2) 0.002(2)
C15 0.053(3) 0.050(3) 0.027(2) -0.0048(19) -0.0045(19) -0.012(2)
C16 0.052(2) 0.038(2) 0.0304(19) -0.0139(18) 0.0076(17) -0.001(2)
N1 0.0277(14) 0.0187(14) 0.0239(15) -0.0032(11) 0.0021(12) -0.0040(12)
N2 0.0425(18) 0.0295(15) 0.0233(15) -0.0008(13) 0.0014(15) -0.0104(16)
N3 0.0425(19) 0.0317(17) 0.0257(16) -0.0011(13) 0.0066(14) -0.0089(15)
N4 0.0297(15) 0.0204(13) 0.0217(15) 0.0006(12) 0.0029(12) -0.0048(12)
N5 0.0262(15) 0.0152(13) 0.0342(16) 0.0026(12) 0.0055(13) 0.0039(12)
N6 0.0334(18) 0.0172(14) 0.0349(16) 0.0078(12) 0.0057(14) 0.0006(13)
N7 0.0263(14) 0.0165(13) 0.0266(14) 0.0007(12) 0.0027(14) 0.0048(12)
N8 0.0302(16) 0.0170(14) 0.0293(15) 0.0004(12) 0.0025(13) 0.0021(13)
N9 0.0227(14) 0.0155(13) 0.0219(14) 0.0008(11) 0.0000(12) 0.0011(12)
N10 0.0283(15) 0.0177(13) 0.0249(14) -0.0009(12) 0.0003(12) 0.0007(12)
N11 0.0235(14) 0.0182(14) 0.0273(15) 0.0026(11) 0.0043(12) 0.0043(11)
N12 0.055(2) 0.048(2) 0.0499(19) -0.0029(19) 0.0085(16) -0.004(3)

loop_
_atom_type_symbol
_atom_type_description
_atom_type_scat_dispersion_real
_atom_type_scat_dispersion_imag
_atom_type_scat_source
C C 0.0033 0.0016 'International Tables Vol C Tables 4.2.6.8 and 6.1.1.4'
H H 0.0000 0.0000 'International Tables Vol C Tables 4.2.6.8 and 6.1.1.4'
N N 0.0061 0.0033 'International Tables Vol C Tables 4.2.6.8 and 6.1.1.4'
O O 0.0106 0.0060 'International Tables Vol C Tables 4.2.6.8 and 6.1.1.4'
Zn Zn 0.2839 1.4301 'International Tables Vol C Tables 4.2.6.8 and 6.1.1.4'

loop_
_geom_angle_atom_site_label_1
_geom_angle_atom_site_label_2
_geom_angle_atom_site_label_3
_geom_angle
_geom_angle_site_symmetry_1
_geom_angle_site_symmetry_3
N5 Zn1 N11 107.28(11) 4_567 .
N5 Zn1 N1 104.07(11) 4_567 .
N11 Zn1 N1 147.95(10) . .
N5 Zn1 N7 91.24(10) 4_567 1_565
N11 Zn1 N7 89.19(10) . 1_565
N1 Zn1 N7 96.67(10) . 1_565
N5 Zn1 N9 165.58(10) 4_567 .
N11 Zn1 N9 72.60(10) . .
N1 Zn1 N9 75.38(10) . .
N7 Zn1 N9 103.16(10) 1_565 .
N5 Zn1 N4 83.73(10) 4_567 4_567
N11 Zn1 N4 88.12(9) . 4_567
N1 Zn1 N4 88.83(10) . 4_567
N7 Zn1 N4 173.32(10) 1_565 4_567
N9 Zn1 N4 81.85(10) . 4_567
N4 C1 N1 111.8(3) . .
N4 C1 C3 129.4(3) . .
N1 C1 C3 118.7(3) . .
N8 C2 N5 111.6(3) . .
N8 C2 C4 120.3(3) . .
N5 C2 C4 128.1(3) . .
N9 C3 C4 119.2(3) . .
N9 C3 C1 112.8(3) . .
C4 C3 C1 127.6(3) . .
N10 C4 C3 119.2(3) . .
N10 C4 C2 113.9(3) . .
C3 C4 C2 126.3(3) . .
N10 C5 C6 119.3(3) . .
N10 C5 C12 111.9(3) . .
C6 C5 C12 128.7(3) . .
N9 C6 C5 117.7(3) . .
N9 C6 C7 111.8(3) . .
C5 C6 C7 130.2(3) . .
N11 C7 C8 120.3(3) . .
N11 C7 C6 114.0(3) . .
C8 C7 C6 125.7(3) . .
C7 C8 C9 119.8(3) . .
C7 C8 H8 120.1 . .
C9 C8 H8 120.1 . .
C10 C9 C8 119.3(3) . .
C10 C9 H9 120.3 . .
C8 C9 H9 120.3 . .
C9 C10 C11 118.6(3) . .
C9 C10 H10 120.7 . .
C11 C10 H10 120.7 . .
N11 C11 C10 122.4(3) . .
N11 C11 H11 118.8 . .
C10 C11 H11 118.8 . .
C13 C12 N12 122.5(3) . .
C13 C12 C5 118.6(3) . .
N12 C12 C5 118.8(3) . .
C14 C13 C12 118.4(3) . .
C14 C13 H13 120.8 . .
C12 C13 H13 120.8 . .
C13 C14 C15 123.1(4) . .
C13 C14 H14 118.4 . .
C15 C14 H14 118.4 . .
C16 C15 C14 118.5(4) . .
C16 C15 H15 120.8 . .
C14 C15 H15 120.8 . .
C15 C16 N12 120.0(4) . .
C15 C16 H16 120.0 . .
N12 C16 H16 120.0 . .
C1 N1 N2 105.3(3) . .
C1 N1 Zn1 114.2(2) . .
N2 N1 Zn1 139.9(2) . .
N3 N2 N1 108.5(3) . .
N2 N3 N4 109.9(3) . .
C1 N4 N3 104.6(3) . .
C1 N4 Zn1 129.5(2) . 4_467
N3 N4 Zn1 125.8(2) . 4_467
C2 N5 N6 105.6(3) . .
C2 N5 Zn1 132.0(2) . 4_467
N6 N5 Zn1 122.1(2) . 4_467
N7 N6 N5 107.1(3) . .
N6 N7 N8 110.9(3) . .
N6 N7 Zn1 130.4(2) . 1_545
N8 N7 Zn1 118.0(2) . 1_545
C2 N8 N7 104.8(3) . .
C6 N9 C3 122.4(3) . .
C6 N9 Zn1 118.2(2) . .
C3 N9 Zn1 112.5(2) . .
C5 N10 C4 121.0(3) . .
C11 N11 C7 119.5(3) . .
C11 N11 Zn1 119.4(2) . .
C7 N11 Zn1 120.2(2) . .
C16 N12 C12 117.3(4) . .

loop_
_geom_bond_atom_site_label_1
_geom_bond_atom_site_label_2
_geom_bond_distance
_geom_bond_site_symmetry_2
Zn1 N5 2.074(3) 4_567
Zn1 N11 2.136(3) .
Zn1 N1 2.148(3) .
Zn1 N7 2.177(3) 1_565
Zn1 N9 2.228(3) .
Zn1 N4 2.319(3) 4_567
C1 N4 1.327(4) .
C1 N1 1.342(4) .
C1 C3 1.466(5) .
C2 N8 1.312(4) .
C2 N5 1.345(4) .
C2 C4 1.478(4) .
C3 N9 1.340(4) .
C3 C4 1.393(5) .
C4 N10 1.351(4) .
C5 N10 1.337(4) .
C5 C6 1.430(4) .
C5 C12 1.499(4) .
C6 N9 1.334(4) .
C6 C7 1.507(5) .
C7 N11 1.350(4) .
C7 C8 1.391(5) .
C8 C9 1.392(5) .
C8 H8 0.9300 .
C9 C10 1.368(6) .
C9 H9 0.9300 .
C10 C11 1.391(5) .
C10 H10 0.9300 .
C11 N11 1.344(4) .
C11 H11 0.9300 .
C12 C13 1.332(5) .
C12 N12 1.394(5) .
C13 C14 1.319(5) .
C13 H13 0.9300 .
C14 C15 1.387(6) .
C14 H14 0.9300 .
C15 C16 1.349(6) .
C15 H15 0.9300 .
C16 N12 1.394(5) .
C16 H16 0.9300 .
N1 N2 1.356(4) .
N2 N3 1.317(4) .
N3 N4 1.363(4) .
N4 Zn1 2.319(3) 4_467
N5 N6 1.356(4) .
N5 Zn1 2.074(3) 4_467
N6 N7 1.317(4) .
N7 N8 1.348(4) .
N7 Zn1 2.177(3) 1_545

loop_
_geom_torsion_atom_site_label_1
_geom_torsion_atom_site_label_2
_geom_torsion_atom_site_label_3
_geom_torsion_atom_site_label_4
_geom_torsion
_geom_torsion_site_symmetry_1
_geom_torsion_site_symmetry_4
N4 C1 C3 N9 154.2(3) . .
N1 C1 C3 N9 -23.5(4) . .
N4 C1 C3 C4 -32.6(6) . .
N1 C1 C3 C4 149.7(3) . .
N9 C3 C4 N10 -9.4(5) . .
C1 C3 C4 N10 177.7(3) . .
N9 C3 C4 C2 161.0(3) . .
C1 C3 C4 C2 -11.9(6) . .
N8 C2 C4 N10 40.2(4) . .
N5 C2 C4 N10 -140.1(3) . .
N8 C2 C4 C3 -130.7(4) . .
N5 C2 C4 C3 49.0(5) . .
N10 C5 C6 N9 -11.4(5) . .
C12 C5 C6 N9 171.2(3) . .
N10 C5 C6 C7 160.7(3) . .
C12 C5 C6 C7 -16.7(6) . .
N9 C6 C7 N11 19.8(4) . .
C5 C6 C7 N11 -152.6(3) . .
N9 C6 C7 C8 -159.1(3) . .
C5 C6 C7 C8 28.5(6) . .
N11 C7 C8 C9 3.3(5) . .
C6 C7 C8 C9 -177.9(3) . .
C7 C8 C9 C10 -2.1(6) . .
C8 C9 C10 C11 -0.3(6) . .
C9 C10 C11 N11 1.7(5) . .
N10 C5 C12 C13 143.2(3) . .
C6 C5 C12 C13 -39.2(5) . .
N10 C5 C12 N12 -32.7(4) . .
C6 C5 C12 N12 144.8(4) . .
N12 C12 C13 C14 -2.0(6) . .
C5 C12 C13 C14 -177.8(4) . .
C12 C13 C14 C15 -1.4(7) . .
C13 C14 C15 C16 3.6(8) . .
C14 C15 C16 N12 -2.5(7) . .
N4 C1 N1 N2 0.7(4) . .
C3 C1 N1 N2 178.8(3) . .
N4 C1 N1 Zn1 -172.2(2) . .
C3 C1 N1 Zn1 5.9(4) . .
N5 Zn1 N1 C1 -158.3(2) 4_567 .
N11 Zn1 N1 C1 9.5(3) . .
N7 Zn1 N1 C1 108.7(2) 1_565 .
N9 Zn1 N1 C1 6.8(2) . .
N4 Zn1 N1 C1 -75.1(2) 4_567 .
N5 Zn1 N1 N2 32.4(4) 4_567 .
N11 Zn1 N1 N2 -159.8(3) . .
N7 Zn1 N1 N2 -60.6(4) 1_565 .
N9 Zn1 N1 N2 -162.5(4) . .
N4 Zn1 N1 N2 115.6(4) 4_567 .
C1 N1 N2 N3 -0.2(4) . .
Zn1 N1 N2 N3 169.7(3) . .
N1 N2 N3 N4 -0.3(4) . .
N1 C1 N4 N3 -0.9(4) . .
C3 C1 N4 N3 -178.7(3) . .
N1 C1 N4 Zn1 175.2(2) . 4_467
C3 C1 N4 Zn1 -2.6(5) . 4_467
N2 N3 N4 C1 0.7(4) . .
N2 N3 N4 Zn1 -175.6(2) . 4_467
N8 C2 N5 N6 -0.1(4) . .
C4 C2 N5 N6 -179.8(3) . .
N8 C2 N5 Zn1 -173.7(2) . 4_467
C4 C2 N5 Zn1 6.6(5) . 4_467
C2 N5 N6 N7 0.1(4) . .
Zn1 N5 N6 N7 174.5(2) 4_467 .
N5 N6 N7 N8 -0.1(4) . .
N5 N6 N7 Zn1 169.8(2) . 1_545
N5 C2 N8 N7 0.1(4) . .
C4 C2 N8 N7 179.8(3) . .
N6 N7 N8 C2 0.0(4) . .
Zn1 N7 N8 C2 -171.3(2) 1_545 .
C5 C6 N9 C3 5.9(5) . .
C7 C6 N9 C3 -167.6(3) . .
C5 C6 N9 Zn1 154.5(2) . .
C7 C6 N9 Zn1 -19.0(3) . .
C4 C3 N9 C6 4.3(5) . .
C1 C3 N9 C6 178.2(3) . .
C4 C3 N9 Zn1 -145.9(2) . .
C1 C3 N9 Zn1 28.0(3) . .
N5 Zn1 N9 C6 -81.5(5) 4_567 .
N11 Zn1 N9 C6 10.4(2) . .
N1 Zn1 N9 C6 -171.1(2) . .
N7 Zn1 N9 C6 95.3(2) 1_565 .
N4 Zn1 N9 C6 -80.2(2) 4_567 .
N5 Zn1 N9 C3 70.1(5) 4_567 .
N11 Zn1 N9 C3 161.9(2) . .
N1 Zn1 N9 C3 -19.6(2) . .
N7 Zn1 N9 C3 -113.2(2) 1_565 .
N4 Zn1 N9 C3 71.3(2) 4_567 .
C6 C5 N10 C4 6.5(5) . .
C12 C5 N10 C4 -175.7(3) . .
C3 C4 N10 C5 3.8(5) . .
C2 C4 N10 C5 -167.8(3) . .
C10 C11 N11 C7 -0.6(5) . .
C10 C11 N11 Zn1 -169.7(3) . .
C8 C7 N11 C11 -1.9(5) . .
C6 C7 N11 C11 179.1(3) . .
C8 C7 N11 Zn1 167.1(2) . .
C6 C7 N11 Zn1 -11.9(4) . .
N5 Zn1 N11 C11 -24.4(3) 4_567 .
N1 Zn1 N11 C11 168.0(2) . .
N7 Zn1 N11 C11 66.6(2) 1_565 .
N9 Zn1 N11 C11 170.7(3) . .
N4 Zn1 N11 C11 -107.3(2) 4_567 .
N5 Zn1 N11 C7 166.6(2) 4_567 .
N1 Zn1 N11 C7 -1.0(3) . .
N7 Zn1 N11 C7 -102.3(2) 1_565 .
N9 Zn1 N11 C7 1.7(2) . .
N4 Zn1 N11 C7 83.8(2) 4_567 .
C15 C16 N12 C12 -0.6(6) . .
C13 C12 N12 C16 2.9(6) . .
C5 C12 N12 C16 178.7(3) . .
